data_2208697
loop_
_publ_author_name
'Chun-Bo Liu'
'Bin Li'
'Guang-Bo Che'
'Qun Liu'

_publ_section_title
;Hydrothermal synthesis of a copper(I) stair-like polymer:
 <i>catena</i>-poly[[bis[5-(4-bromophenyl)-2-(4-pyrimidyl)pyridine]dicopper(I)]-di-\m~3~-bromo]
;
_journal_coeditor_code RZ2006
_journal_issue 4
_journal_name_full 'Acta Crystallographica Section E'
_journal_page_first m765
_journal_page_last m766
_journal_paper_doi 10.1107/S1600536806008282
_journal_volume 62
_journal_year 2006
_chemical_formula_iupac '[Cu2 Br2 (C16 H11 Br1 N2)2]'
_chemical_formula_moiety 'C32 H22 Br4 Cu2 N4'
_chemical_formula_sum 'C32 H22 Br4 Cu2 N4'
_chemical_formula_weight 909.26
_chemical_name_systematic
;
catena-poly[[bis[5-(4-bromophenyl)-2-(4-pyrimidyl)pyridine]dicopper(I)]-di-
\m~3~-bromo]
;
_space_group_IT_number 14
_symmetry_cell_setting monoclinic
_symmetry_space_group_name_Hall '-P 2ybc'
_symmetry_space_group_name_H-M 'P 1 21/c 1'
_atom_sites_solution_hydrogens geom
_atom_sites_solution_primary direct
_atom_sites_solution_secondary difmap
_audit_creation_method SHELXL-97
_cell_angle_alpha 90.00
_cell_angle_beta 106.3440(10)
_cell_angle_gamma 90.00
_cell_formula_units_Z 4
_cell_length_a 24.7379(15)
_cell_length_b 3.9383(2)
_cell_length_c 32.063(2)
_cell_measurement_reflns_used 576
_cell_measurement_temperature 292(2)
_cell_measurement_theta_max 26.05
_cell_measurement_theta_min 1.32
_cell_volume 2997.5(3)
_computing_cell_refinement 'SAINT (Bruker, 1998)'
_computing_data_collection 'SMART (Bruker, 1998)'
_computing_data_reduction SAINT
_computing_molecular_graphics 'SHELXTL (Bruker, 1998)'
_computing_publication_material SHELXTL
_computing_structure_refinement 'SHELXL97 (Sheldrick, 1997)'
_computing_structure_solution 'SHELXS97 (Sheldrick, 1997)'
_diffrn_ambient_temperature 292(2)
_diffrn_detector_area_resol_mean 9.00cm
_diffrn_measured_fraction_theta_full 0.991
_diffrn_measured_fraction_theta_max 0.991
_diffrn_measurement_device_type 'Bruker SMART CCD area-detector'
_diffrn_measurement_method '\f and \w'
_diffrn_radiation_monochromator graphite
_diffrn_radiation_source 'fine-focus sealed tube'
_diffrn_radiation_type MoK\a
_diffrn_radiation_wavelength 0.71073
_diffrn_reflns_av_R_equivalents 0.1509
_diffrn_reflns_av_sigmaI/netI 0.1148
_diffrn_reflns_limit_h_max 30
_diffrn_reflns_limit_h_min -27
_diffrn_reflns_limit_k_max 4
_diffrn_reflns_limit_k_min -4
_diffrn_reflns_limit_l_max 35
_diffrn_reflns_limit_l_min -39
_diffrn_reflns_number 15498
_diffrn_reflns_theta_full 26.05
_diffrn_reflns_theta_max 26.05
_diffrn_reflns_theta_min 1.32
_diffrn_standards_decay_% 0
_diffrn_standards_interval_count 0
_diffrn_standards_interval_time 0
_diffrn_standards_number 0
_exptl_absorpt_coefficient_mu 6.782
_exptl_absorpt_correction_T_max 0.708
_exptl_absorpt_correction_T_min 0.554
_exptl_absorpt_correction_type multi-scan
_exptl_absorpt_process_details '(SADABS; Bruker, 1998)'
_exptl_crystal_colour red--orange
_exptl_crystal_density_diffrn 2.015
_exptl_crystal_density_method 'not measured'
_exptl_crystal_description plate
_exptl_crystal_F_000 1760
_exptl_crystal_size_max 0.401
_exptl_crystal_size_mid 0.073
_exptl_crystal_size_min 0.051
_refine_diff_density_max 1.336
_refine_diff_density_min -2.404
_refine_ls_extinction_method none
_refine_ls_goodness_of_fit_ref 0.949
_refine_ls_hydrogen_treatment constr
_refine_ls_matrix_type full
_refine_ls_number_parameters 379
_refine_ls_number_reflns 5848
_refine_ls_number_restraints 0
_refine_ls_restrained_S_all 0.949
_refine_ls_R_factor_all 0.1063
_refine_ls_R_factor_gt 0.0792
_refine_ls_shift/su_max 0.000
_refine_ls_shift/su_mean 0.000
_refine_ls_structure_factor_coef Fsqd
_refine_ls_weighting_details 'calc w=1/[\s^2^(Fo^2^)+(0.1201P)^2^] where P=(Fo^2^+2Fc^2^)/3'
_refine_ls_weighting_scheme calc
_refine_ls_wR_factor_gt 0.1965
_refine_ls_wR_factor_ref 0.2125
_reflns_number_gt 3560
_reflns_number_total 5848
_reflns_threshold_expression I>2\s(I)
_cod_data_source_file rz2006.cif
_cod_data_source_block I
_cod_depositor_comments
;
The following automatic conversions were performed:

'_chemical_melting_point' value 'not measured' was changed to '?' -
the value is undefined or not given.

Automatic conversion script
Id: cif_fix_values 1646 2011-03-28 12:23:43Z adriana 

The following automatic conversions were performed:

'_chemical_melting_point' value 'not measured' was changed to '?' -
the value is undefined or not given.

Automatic conversion script
Id: cif_fix_values 1715 2011-07-08 13:25:40Z adriana 
;
_cod_original_sg_symbol_H-M 'P 21/c'
_cod_database_code 2208697

loop_
_symmetry_equiv_pos_as_xyz
'x, y, z'
'-x, y+1/2, -z+1/2'
'-x, -y, -z'
'x, -y-1/2, z-1/2'

loop_
_atom_site_type_symbol
_atom_site_label
_atom_site_fract_x
_atom_site_fract_y
_atom_site_fract_z
_atom_site_U_iso_or_equiv
_atom_site_adp_type
_atom_site_calc_flag
_atom_site_refinement_flags
_atom_site_occupancy
C C1 -0.4107(4) 0.257(2) -0.0215(2) 0.060(2) Uani d . 1
C C2 -0.3572(4) 0.206(3) -0.0193(2) 0.069(3) Uani d . 1
H H2 -0.3446 0.2427 -0.0437 0.083 Uiso calc R 1
C C3 -0.3200(4) 0.099(3) 0.0192(2) 0.067(3) Uani d . 1
H H3 -0.2827 0.0557 0.0202 0.081 Uiso calc R 1
C C4 -0.3373(3) 0.054(2) 0.0560(2) 0.0479(19) Uani d . 1
C C5 -0.3919(4) 0.106(3) 0.0540(3) 0.093(4) Uani d . 1
H H5 -0.4048 0.0713 0.0782 0.112 Uiso calc R 1
C C6 -0.4292(4) 0.214(4) 0.0138(3) 0.104(4) Uani d . 1
H H6 -0.4669 0.2548 0.0119 0.125 Uiso calc R 1
C C7 -0.2950(3) -0.0534(19) 0.0977(2) 0.0432(17) Uani d . 1
C C8 -0.2432(3) -0.198(3) 0.0985(2) 0.060(2) Uani d . 1
H H8 -0.2352 -0.2429 0.0724 0.072 Uiso calc R 1
C C9 -0.2174(3) -0.204(2) 0.1762(2) 0.0396(16) Uani d . 1
C C10 -0.2667(3) -0.074(2) 0.1764(2) 0.0444(19) Uani d . 1
H H10 -0.2751 -0.0348 0.2025 0.053 Uiso calc R 1
C C11 -0.3044(3) 0.001(2) 0.1383(2) 0.058(2) Uani d . 1
H H11 -0.3387 0.0936 0.1389 0.070 Uiso calc R 1
C C12 -0.1761(3) -0.2620(19) 0.2187(2) 0.0388(16) Uani d . 1
C C13 -0.1259(3) -0.4313(19) 0.2226(2) 0.0455(18) Uani d . 1
H H13 -0.1178 -0.5134 0.1978 0.055 Uiso calc R 1
C C14 -0.0875(3) -0.480(2) 0.2632(2) 0.050(2) Uani d . 1
H H14 -0.0542 -0.5966 0.2651 0.060 Uiso calc R 1
C C15 -0.1456(3) -0.204(2) 0.2958(2) 0.0424(17) Uani d . 1
H H15 -0.1535 -0.1259 0.3208 0.051 Uiso calc R 1
C C16 -0.1850(3) -0.150(2) 0.2570(2) 0.0409(16) Uani d . 1
H H16 -0.2182 -0.0362 0.2564 0.049 Uiso calc R 1
C C17 0.1523(3) -0.001(2) 0.4634(2) 0.0466(19) Uani d . 1
H H17 0.1641 -0.1291 0.4432 0.056 Uiso calc R 1
C C18 0.1908(3) 0.0742(19) 0.5023(2) 0.0448(18) Uani d . 1
H H18 0.2280 0.0021 0.5077 0.054 Uiso calc R 1
C C19 0.1743(3) 0.2570(19) 0.5333(2) 0.0365(16) Uani d . 1
C C20 0.1190(3) 0.353(2) 0.5237(2) 0.0446(18) Uani d . 1
H H20 0.1058 0.4734 0.5439 0.053 Uiso calc R 1
C C21 0.0823(3) 0.268(2) 0.4831(2) 0.0465(18) Uani d . 1
H H21 0.0447 0.3326 0.4768 0.056 Uiso calc R 1
C C22 0.2161(3) 0.3493(19) 0.5758(2) 0.0394(16) Uani d . 1
C C23 0.2699(2) 0.2916(19) 0.57982(18) 0.0314(14) Uani d . 1
H H23 0.2812 0.1958 0.5571 0.038 Uiso calc R 1
C C24 0.3076(3) 0.373(2) 0.6169(2) 0.0483(19) Uani d . 1
H H24 0.3454 0.3379 0.6189 0.058 Uiso calc R 1
C C25 0.2946(3) 0.5070(19) 0.6530(2) 0.0425(17) Uani d . 1
C C26 0.2377(3) 0.563(2) 0.6484(2) 0.0475(19) Uani d . 1
H H26 0.2267 0.6539 0.6715 0.057 Uiso calc R 1
C C27 0.3386(3) 0.5885(19) 0.6941(2) 0.0458(18) Uani d . 1
C C28 0.3899(3) 0.723(2) 0.6944(2) 0.0495(19) Uani d . 1
H H28 0.3990 0.7542 0.6685 0.059 Uiso calc R 1
C C29 0.4285(3) 0.812(2) 0.7340(2) 0.055(2) Uani d . 1
H H29 0.4626 0.9128 0.7342 0.066 Uiso calc R 1
C C30 0.4162(3) 0.751(2) 0.7723(2) 0.051(2) Uani d . 1
C C31 0.3655(3) 0.615(2) 0.7729(2) 0.055(2) Uani d . 1
H H31 0.3572 0.5800 0.7991 0.066 Uiso calc R 1
C C32 0.3270(3) 0.530(2) 0.7341(2) 0.050(2) Uani d . 1
H H32 0.2928 0.4332 0.7343 0.060 Uiso calc R 1
N N1 -0.0976(2) -0.3597(16) 0.30024(17) 0.0418(14) Uani d . 1
N N2 0.0993(3) 0.1002(15) 0.45318(17) 0.0428(14) Uani d . 1
N N3 -0.2034(3) -0.277(3) 0.1370(2) 0.078(2) Uani d . 1
N N4 0.1976(3) 0.4861(18) 0.6104(2) 0.0582(19) Uani d . 1
Cu Cu1 -0.04146(4) -0.4365(3) 0.35851(3) 0.0543(3) Uani d . 1
Cu Cu2 0.04516(4) 0.0373(3) 0.39321(3) 0.0559(3) Uani d . 1
Br Br1 -0.46199(5) 0.4026(3) -0.07501(3) 0.0874(4) Uani d . 1
Br Br2 0.46758(4) 0.8800(3) 0.82602(3) 0.0740(3) Uani d . 1
Br Br3 -0.05322(3) -0.92186(18) 0.40354(2) 0.0408(2) Uani d . 1
Br Br4 0.05633(3) -0.44188(19) 0.34866(2) 0.0474(3) Uani d . 1

loop_
_atom_site_aniso_label
_atom_site_aniso_U_11
_atom_site_aniso_U_22
_atom_site_aniso_U_33
_atom_site_aniso_U_12
_atom_site_aniso_U_13
_atom_site_aniso_U_23
C1 0.072(6) 0.063(6) 0.034(4) 0.001(5) -0.002(4) 0.003(4)
C2 0.076(6) 0.094(8) 0.039(5) 0.016(6) 0.018(4) 0.012(5)
C3 0.061(5) 0.107(8) 0.036(4) 0.019(5) 0.017(4) 0.021(5)
C4 0.052(4) 0.053(5) 0.038(4) -0.007(4) 0.012(3) -0.001(3)
C5 0.050(5) 0.173(14) 0.057(6) 0.018(7) 0.017(4) 0.026(7)
C6 0.058(6) 0.181(14) 0.067(7) 0.010(8) 0.005(5) 0.025(8)
C7 0.050(4) 0.050(5) 0.028(3) -0.005(4) 0.007(3) -0.002(3)
C8 0.052(4) 0.103(7) 0.026(4) 0.008(5) 0.015(3) -0.004(4)
C9 0.040(4) 0.048(4) 0.030(3) -0.006(3) 0.009(3) -0.001(3)
C10 0.050(4) 0.067(5) 0.019(3) 0.019(4) 0.015(3) -0.005(3)
C11 0.056(5) 0.081(6) 0.040(4) 0.023(4) 0.017(4) 0.000(4)
C12 0.051(4) 0.038(4) 0.031(4) -0.004(3) 0.017(3) -0.001(3)
C13 0.057(4) 0.052(5) 0.030(4) 0.000(4) 0.017(3) -0.002(3)
C14 0.045(4) 0.064(5) 0.041(4) 0.008(4) 0.014(3) 0.003(4)
C15 0.054(4) 0.051(5) 0.027(3) -0.007(4) 0.020(3) -0.002(3)
C16 0.039(4) 0.048(4) 0.038(4) 0.001(3) 0.016(3) -0.005(3)
C17 0.049(4) 0.062(5) 0.033(4) 0.001(4) 0.019(3) -0.003(3)
C18 0.040(4) 0.053(5) 0.046(4) 0.000(3) 0.018(3) 0.000(4)
C19 0.044(4) 0.036(4) 0.031(3) -0.003(3) 0.013(3) 0.002(3)
C20 0.042(4) 0.062(5) 0.031(4) -0.005(4) 0.013(3) -0.002(3)
C21 0.051(4) 0.055(5) 0.035(4) 0.008(4) 0.015(3) 0.001(3)
C22 0.049(4) 0.038(4) 0.032(3) -0.002(3) 0.014(3) 0.004(3)
C23 0.029(3) 0.047(4) 0.021(3) 0.004(3) 0.012(2) -0.003(3)
C24 0.041(4) 0.063(6) 0.044(4) 0.005(4) 0.018(3) 0.000(4)
C25 0.044(4) 0.049(5) 0.035(4) -0.003(3) 0.011(3) -0.001(3)
C26 0.048(4) 0.064(5) 0.032(4) 0.004(4) 0.014(3) -0.008(3)
C27 0.044(4) 0.049(5) 0.041(4) 0.001(4) 0.007(3) -0.006(3)
C28 0.045(4) 0.058(5) 0.046(4) -0.001(4) 0.013(3) 0.003(4)
C29 0.044(4) 0.064(6) 0.049(5) -0.008(4) 0.001(3) 0.003(4)
C30 0.054(5) 0.055(5) 0.039(4) 0.008(4) 0.004(3) -0.006(4)
C31 0.064(5) 0.063(6) 0.038(4) -0.001(4) 0.012(4) -0.006(4)
C32 0.047(4) 0.066(5) 0.037(4) -0.002(4) 0.011(3) -0.004(4)
N1 0.055(4) 0.042(4) 0.030(3) 0.001(3) 0.015(3) 0.004(3)
N2 0.060(4) 0.038(4) 0.033(3) -0.001(3) 0.016(3) 0.004(3)
N3 0.067(4) 0.127(8) 0.039(4) -0.004(5) 0.015(3) -0.006(4)
N4 0.061(4) 0.066(5) 0.052(4) 0.002(4) 0.023(3) -0.004(3)
Cu1 0.0615(6) 0.0623(7) 0.0382(5) 0.0036(5) 0.0126(4) 0.0025(4)
Cu2 0.0625(6) 0.0671(7) 0.0376(5) -0.0031(5) 0.0133(4) -0.0064(4)
Br1 0.0989(8) 0.0921(9) 0.0511(6) 0.0099(6) -0.0116(5) 0.0063(5)
Br2 0.0812(6) 0.0753(7) 0.0493(5) -0.0063(5) -0.0080(4) -0.0067(5)
Br3 0.0503(4) 0.0382(4) 0.0397(4) 0.0000(3) 0.0220(3) -0.0013(3)
Br4 0.0619(5) 0.0388(5) 0.0533(5) 0.0003(3) 0.0355(4) 0.0011(3)

loop_
_atom_type_symbol
_atom_type_description
_atom_type_scat_dispersion_real
_atom_type_scat_dispersion_imag
_atom_type_scat_source
C C 0.0033 0.0016 'International Tables Vol C Tables 4.2.6.8 and 6.1.1.4'
H H 0.0000 0.0000 'International Tables Vol C Tables 4.2.6.8 and 6.1.1.4'
N N 0.0061 0.0033 'International Tables Vol C Tables 4.2.6.8 and 6.1.1.4'
Cu Cu 0.3201 1.2651 'International Tables Vol C Tables 4.2.6.8 and 6.1.1.4'
Br Br -0.2901 2.4595 'International Tables Vol C Tables 4.2.6.8 and 6.1.1.4'

loop_
_geom_angle_atom_site_label_1
_geom_angle_atom_site_label_2
_geom_angle_atom_site_label_3
_geom_angle_site_symmetry_1
_geom_angle_site_symmetry_3
_geom_angle
_geom_angle_publ_flag
C2 C1 C6 . . 120.5(8) ?
C2 C1 Br1 . . 119.8(7) ?
C6 C1 Br1 . . 119.7(7) ?
C1 C2 C3 . . 120.0(8) ?
C1 C2 H2 . . 120.0 ?
C3 C2 H2 . . 120.0 ?
C4 C3 C2 . . 121.1(8) ?
C4 C3 H3 . . 119.5 ?
C2 C3 H3 . . 119.5 ?
C5 C4 C3 . . 119.2(8) ?
C5 C4 C7 . . 121.4(7) ?
C3 C4 C7 . . 119.4(7) ?
C4 C5 C6 . . 118.3(9) ?
C4 C5 H5 . . 120.8 ?
C6 C5 H5 . . 120.8 ?
C1 C6 C5 . . 120.8(9) ?
C1 C6 H6 . . 119.6 ?
C5 C6 H6 . . 119.6 ?
C8 C7 C11 . . 115.8(7) ?
C8 C7 C4 . . 122.4(6) ?
C11 C7 C4 . . 121.7(7) ?
N3 C8 C7 . . 121.9(7) ?
N3 C8 H8 . . 119.0 ?
C7 C8 H8 . . 119.0 ?
C10 C9 N3 . . 122.5(6) ?
C10 C9 C12 . . 117.0(6) ?
N3 C9 C12 . . 120.5(6) ?
C9 C10 C11 . . 118.9(6) ?
C9 C10 H10 . . 120.6 ?
C11 C10 H10 . . 120.6 ?
C10 C11 C7 . . 123.9(7) ?
C10 C11 H11 . . 118.0 ?
C7 C11 H11 . . 118.0 ?
C16 C12 C13 . . 116.0(6) ?
C16 C12 C9 . . 122.1(6) ?
C13 C12 C9 . . 121.9(6) ?
C12 C13 C14 . . 120.5(6) ?
C12 C13 H13 . . 119.7 ?
C14 C13 H13 . . 119.7 ?
N1 C14 C13 . . 121.5(7) ?
N1 C14 H14 . . 119.2 ?
C13 C14 H14 . . 119.2 ?
N1 C15 C16 . . 124.5(6) ?
N1 C15 H15 . . 117.7 ?
C16 C15 H15 . . 117.7 ?
C15 C16 C12 . . 120.6(7) ?
C15 C16 H16 . . 119.7 ?
C12 C16 H16 . . 119.7 ?
N2 C17 C18 . . 123.3(7) ?
N2 C17 H17 . . 118.4 ?
C18 C17 H17 . . 118.4 ?
C17 C18 C19 . . 119.8(7) ?
C17 C18 H18 . . 120.1 ?
C19 C18 H18 . . 120.1 ?
C20 C19 C18 . . 117.5(6) ?
C20 C19 C22 . . 121.8(6) ?
C18 C19 C22 . . 120.7(6) ?
C19 C20 C21 . . 119.1(7) ?
C19 C20 H20 . . 120.4 ?
C21 C20 H20 . . 120.4 ?
N2 C21 C20 . . 122.5(7) ?
N2 C21 H21 . . 118.8 ?
C20 C21 H21 . . 118.8 ?
C23 C22 N4 . . 121.8(6) ?
C23 C22 C19 . . 117.7(6) ?
N4 C22 C19 . . 120.5(6) ?
C22 C23 C24 . . 118.7(6) ?
C22 C23 H23 . . 120.6 ?
C24 C23 H23 . . 120.6 ?
C23 C24 C25 . . 124.7(7) ?
C23 C24 H24 . . 117.7 ?
C25 C24 H24 . . 117.7 ?
C24 C25 C26 . . 115.9(7) ?
C24 C25 C27 . . 122.4(7) ?
C26 C25 C27 . . 121.6(6) ?
N4 C26 C25 . . 121.0(6) ?
N4 C26 H26 . . 119.5 ?
C25 C26 H26 . . 119.5 ?
C28 C27 C32 . . 118.7(7) ?
C28 C27 C25 . . 122.3(7) ?
C32 C27 C25 . . 119.0(7) ?
C27 C28 C29 . . 119.9(7) ?
C27 C28 H28 . . 120.1 ?
C29 C28 H28 . . 120.1 ?
C30 C29 C28 . . 120.1(8) ?
C30 C29 H29 . . 120.0 ?
C28 C29 H29 . . 120.0 ?
C29 C30 C31 . . 121.3(7) ?
C29 C30 Br2 . . 120.4(6) ?
C31 C30 Br2 . . 118.2(6) ?
C30 C31 C32 . . 119.0(7) ?
C30 C31 H31 . . 120.5 ?
C32 C31 H31 . . 120.5 ?
C31 C32 C27 . . 121.0(7) ?
C31 C32 H32 . . 119.5 ?
C27 C32 H32 . . 119.5 ?
C15 N1 C14 . . 116.7(6) ?
C15 N1 Cu1 . . 122.7(4) ?
C14 N1 Cu1 . . 120.6(5) ?
C17 N2 C21 . . 117.7(6) ?
C17 N2 Cu2 . . 123.0(5) ?
C21 N2 Cu2 . . 119.1(5) ?
C8 N3 C9 . . 117.0(7) ?
C26 N4 C22 . . 117.9(6) ?
N1 Cu1 Br3 . . 119.79(18) y
N1 Cu1 Br4 . . 108.66(17) y
Br3 Cu1 Br4 . . 110.02(4) y
N1 Cu1 Br3 . 1_565 104.30(18) y
Br3 Cu1 Br3 . 1_565 103.52(4) y
Br4 Cu1 Br3 . 1_565 110.06(4) y
N1 Cu1 Cu2 . . 121.01(18) y
Br3 Cu1 Cu2 . . 118.95(4) ?
Br4 Cu1 Cu2 . . 53.67(3) ?
Br3 Cu1 Cu2 1_565 . 56.41(3) ?
N1 Cu1 Cu2 . 1_545 133.70(18) ?
Br3 Cu1 Cu2 . 1_545 55.19(3) ?
Br4 Cu1 Cu2 . 1_545 54.86(3) ?
Br3 Cu1 Cu2 1_565 1_545 121.90(4) ?
Cu2 Cu1 Cu2 . 1_545 85.75(4) ?
N2 Cu2 Br4 . . 119.91(18) y
N2 Cu2 Br3 . 1_565 105.64(17) y
Br4 Cu2 Br3 . 1_565 113.31(4) y
N2 Cu2 Br4 . 1_565 106.57(17) y
Br4 Cu2 Br4 . 1_565 104.27(4) ?
Br3 Cu2 Br4 1_565 1_565 106.19(4) y
N2 Cu2 Cu1 . . 132.92(18) ?
Br4 Cu2 Cu1 . . 56.91(3) ?
Br3 Cu2 Cu1 1_565 . 56.43(3) ?
Br4 Cu2 Cu1 1_565 . 119.95(4) ?
N2 Cu2 Cu1 . 1_565 119.09(18) ?
Br4 Cu2 Cu1 . 1_565 120.82(5) ?
Br3 Cu2 Cu1 1_565 1_565 52.37(3) ?
Br4 Cu2 Cu1 1_565 1_565 53.85(3) ?
Cu1 Cu2 Cu1 . 1_565 85.75(4) ?
Cu1 Br3 Cu2 . 1_545 72.44(4) ?
Cu1 Br3 Cu1 . 1_545 103.52(4) ?
Cu2 Br3 Cu1 1_545 1_545 67.16(4) ?
Cu2 Br4 Cu1 . . 69.43(4) ?
Cu2 Br4 Cu2 . 1_545 104.27(4) ?
Cu1 Br4 Cu2 . 1_545 71.29(4) ?

loop_
_geom_bond_atom_site_label_1
_geom_bond_atom_site_label_2
_geom_bond_site_symmetry_2
_geom_bond_distance
_geom_bond_publ_flag
C1 C2 . 1.320(12) ?
C1 C6 . 1.347(12) ?
C1 Br1 . 1.911(7) ?
C2 C3 . 1.381(10) ?
C2 H2 . 0.9300 ?
C3 C4 . 1.377(10) ?
C3 H3 . 0.9300 ?
C4 C5 . 1.349(11) ?
C4 C7 . 1.507(10) ?
C5 C6 . 1.423(12) ?
C5 H5 . 0.9300 ?
C6 H6 . 0.9300 ?
C7 C8 . 1.398(10) ?
C7 C11 . 1.401(10) ?
C8 N3 . 1.379(9) ?
C8 H8 . 0.9300 ?
C9 C10 . 1.323(9) ?
C9 N3 . 1.424(9) ?
C9 C12 . 1.475(9) ?
C10 C11 . 1.345(10) ?
C10 H10 . 0.9300 ?
C11 H11 . 0.9300 ?
C12 C16 . 1.379(9) ?
C12 C13 . 1.384(10) ?
C13 C14 . 1.393(9) ?
C13 H13 . 0.9300 ?
C14 N1 . 1.364(9) ?
C14 H14 . 0.9300 ?
C15 N1 . 1.309(9) ?
C15 C16 . 1.363(9) ?
C15 H15 . 0.9300 ?
C16 H16 . 0.9300 ?
C17 N2 . 1.319(9) ?
C17 C18 . 1.372(9) ?
C17 H17 . 0.9300 ?
C18 C19 . 1.381(10) ?
C18 H18 . 0.9300 ?
C19 C20 . 1.369(10) ?
C19 C22 . 1.504(9) ?
C20 C21 . 1.402(9) ?
C20 H20 . 0.9300 ?
C21 N2 . 1.327(9) ?
C21 H21 . 0.9300 ?
C22 C23 . 1.319(9) ?
C22 N4 . 1.418(9) ?
C23 C24 . 1.328(9) ?
C23 H23 . 0.9300 ?
C24 C25 . 1.387(10) ?
C24 H24 . 0.9300 ?
C25 C26 . 1.391(10) ?
C25 C27 . 1.489(9) ?
C26 N4 . 1.372(9) ?
C26 H26 . 0.9300 ?
C27 C28 . 1.370(10) ?
C27 C32 . 1.411(10) ?
C28 C29 . 1.403(10) ?
C28 H28 . 0.9300 ?
C29 C30 . 1.366(10) ?
C29 H29 . 0.9300 ?
C30 C31 . 1.369(11) ?
C30 Br2 . 1.900(7) ?
C31 C32 . 1.378(10) ?
C31 H31 . 0.9300 ?
C32 H32 . 0.9300 ?
N1 Cu1 . 2.013(5) y
N2 Cu2 . 2.026(6) y
Cu1 Br3 . 2.4615(12) y
Cu1 Br4 . 2.5262(12) y
Cu1 Br3 1_565 2.5523(12) y
Cu1 Cu2 . 2.8231(15) ?
Cu1 Cu2 1_545 2.9632(14) ?
Cu2 Br4 . 2.4291(12) y
Cu2 Br3 1_565 2.5518(12) y
Cu2 Br4 1_565 2.5584(13) y
Cu2 Cu1 1_565 2.9632(14) ?
Br3 Cu2 1_545 2.5518(12) ?
Br3 Cu1 1_545 2.5523(12) ?
Br4 Cu2 1_545 2.5584(13) ?
